data_4323139
loop_
_publ_author_name
'F. Albert Cotton'
'Evgeny V. Dikarev'
'Santiago Herrero'

_publ_section_title
;
 Mixed Chloride/Amine Complexes of Dimolybdenum(II). 1. Preparation,
 Characterization, and Crystal Structure of Mo2Cl4(NHEt2)4: A
 Quadruply-Bonded Dimolybdenum Compound with Diethylamine Ligands
;
_journal_name_full 'Inorganic Chemistry'
_journal_page_first 5862
_journal_page_last 5868
_journal_paper_doi 10.1021/ic980702d
_journal_volume 37
_journal_year 1998
_chemical_compound_source synthesized
_chemical_formula_analytical 'not measured'
_chemical_formula_moiety
;
 [N H2 (C2 H5)2][Mo2 Cl7 (N H (C2 H5)2)2], C7H8
;
_chemical_formula_structural
;
 [NHEt2H][Mo2(\m-Cl)3Cl4(NEt2H)2],C7H8
;
_chemical_formula_sum 'C19 H42 Cl7 Mo2 N3'
_chemical_formula_weight 752.59
_chemical_melting_point ?
_chemical_name_systematic
; 
 Diethylammonium gauche-tris(\m2-chloro)-tetrachloro-
 -bis(diethylamine)-di-molybdenum(III), toluene solvate
;
_space_group_IT_number 14
_symmetry_cell_setting monoclinic
_symmetry_space_group_name_Hall '-P 2yn'
_symmetry_space_group_name_H-M 'P 1 21/n 1'
_atom_sites_solution_hydrogens geom
_atom_sites_solution_primary direct
_atom_sites_solution_secondary difmap
_audit_creation_method SHELXL
_cell_angle_alpha 90.00
_cell_angle_beta 96.68(2)
_cell_angle_gamma 90.00
_cell_formula_units_Z 4
_cell_length_a 13.847(5)
_cell_length_b 10.448(4)
_cell_length_c 22.091(4)
_cell_measurement_reflns_used 25
_cell_measurement_temperature 173(2)
_cell_measurement_theta_max 17
_cell_measurement_theta_min 15
_cell_volume 3174.3(18)
_computing_cell_refinement 'CAD4 EXPRESS'
_computing_data_collection 'CAD4 V.5 (Enraf-Nonius, 1989)'
_computing_data_reduction 'XCAD4 (Harms, 1993)'
_computing_molecular_graphics 'SHELXTL V.5 (Siemens, 1994)'
_computing_publication_material CIFTAB
_computing_structure_refinement 'SHELXL-93 (Sheldrick, 1993)'
_computing_structure_solution 'SHELXTL V.5 (Siemens, 1994)'
_diffrn_ambient_temperature 173(2)
_diffrn_measurement_device 'Enraf-Nonius CAD4'
_diffrn_measurement_method \w--\q
_diffrn_radiation_monochromator graphite
_diffrn_radiation_source 'normal-focus sealed tube'
_diffrn_radiation_type MoK\a
_diffrn_radiation_wavelength 0.71073
_diffrn_reflns_av_R_equivalents 0.0000
_diffrn_reflns_av_sigmaI/netI 0.0372
_diffrn_reflns_limit_h_max 16
_diffrn_reflns_limit_h_min -16
_diffrn_reflns_limit_k_max 12
_diffrn_reflns_limit_k_min 0
_diffrn_reflns_limit_l_max 26
_diffrn_reflns_limit_l_min 0
_diffrn_reflns_number 5579
_diffrn_reflns_theta_max 24.96
_diffrn_reflns_theta_min 2.16
_diffrn_standards_decay_% 1.8
_diffrn_standards_interval_count 300
_diffrn_standards_interval_time 120
_diffrn_standards_number 3
_exptl_absorpt_coefficient_mu 1.392
_exptl_absorpt_correction_T_max 0.9995
_exptl_absorpt_correction_T_min 0.8264
_exptl_absorpt_correction_type 'empirical, via \y scans'
_exptl_crystal_colour red-brown
_exptl_crystal_density_diffrn 1.575
_exptl_crystal_density_meas ?
_exptl_crystal_density_method none
_exptl_crystal_description block-shaped
_exptl_crystal_F_000 1520
_exptl_crystal_size_max 0.40
_exptl_crystal_size_mid 0.20
_exptl_crystal_size_min 0.20
_refine_diff_density_max 0.622
_refine_diff_density_min -0.516
_refine_diff_density_rms 0.085
_refine_ls_extinction_coef noref
_refine_ls_extinction_method none
_refine_ls_goodness_of_fit_all 1.037
_refine_ls_goodness_of_fit_obs 1.063
_refine_ls_hydrogen_treatment allref
_refine_ls_matrix_type full
_refine_ls_number_parameters 376
_refine_ls_number_reflns 5579
_refine_ls_number_restraints 15
_refine_ls_restrained_S_all 1.037
_refine_ls_restrained_S_obs 1.063
_refine_ls_R_factor_all 0.0433
_refine_ls_R_factor_obs 0.0289
_refine_ls_shift/esd_max 0.002
_refine_ls_shift/esd_mean 0.000
_refine_ls_structure_factor_coef Fsqd
_refine_ls_weighting_details 'w=1/[\s^2^(Fo^2^)+(0.0406P)^2^+1.1279P] where P=(Fo^2^+2Fc^2^)/3'
_refine_ls_weighting_scheme calc
_refine_ls_wR_factor_all 0.0788
_refine_ls_wR_factor_obs 0.0732
_reflns_number_observed 4650
_reflns_number_total 5579
_reflns_observed_criterion >2sigma(I)
_cod_data_source_file ic980702d_4.cif
_cod_data_source_block '[NH2Et2][Mo2Cl7(NHEt2)2],C7H8'
_cod_depositor_comments
;
The following automatic conversions were performed:

'_chemical_melting_point' value 'not measured' was changed to '?' -
the value is undefined or not given.

Automatic conversion script
Id: cif_fix_values 1673 2011-04-08 12:14:43Z adriana 

The following automatic conversions were performed:

'_exptl_crystal_density_meas' value 'not measured' was changed to '?'
- the value is perceived as not measured.

Automatic conversion script
Id: cif_fix_values 3008 2015-01-20 13:52:24Z robertas 

The following automatic conversions were performed:

'_refine_ls_weighting_scheme' value 'calc
w=1/[\s^2^(Fo^2^)+(0.0406P)^2^+1.1279P] where P=(Fo^2^+2Fc^2^)/3' was
changed to 'calc'. New tag '_refine_ls_weighting_details' was
created. The value of the new tag was set to
'w=1/[\s^2^(Fo^2^)+(0.0406P)^2^+1.1279P] where P=(Fo^2^+2Fc^2^)/3'.

Automatic conversion script
Id: cif_fix_values 3143 2015-03-26 13:38:13Z robertas 
;
_cod_original_cell_volume 3174(2)
_cod_database_code 4323139

loop_
_symmetry_equiv_pos_as_xyz
'x, y, z'
'-x+1/2, y+1/2, -z+1/2'
'-x, -y, -z'
'x-1/2, -y-1/2, z-1/2'

loop_
_atom_site_aniso_label
_atom_site_aniso_U_11
_atom_site_aniso_U_22
_atom_site_aniso_U_33
_atom_site_aniso_U_23
_atom_site_aniso_U_13
_atom_site_aniso_U_12
Mo1 0.0249(2) 0.01838(14) 0.02555(15) -0.00146(10) 0.00412(11) -0.00098(10)
Mo2 0.0256(2) 0.01982(14) 0.02545(15) -0.00032(10) 0.00352(11) -0.00012(11)
Cl1 0.0304(4) 0.0203(4) 0.0366(4) 0.0001(3) -0.0030(3) -0.0022(3)
Cl2 0.0296(4) 0.0318(4) 0.0367(4) 0.0082(3) 0.0093(3) 0.0040(3)
Cl3 0.0496(5) 0.0237(4) 0.0273(4) -0.0035(3) 0.0002(4) -0.0002(4)
Cl4 0.0303(4) 0.0248(4) 0.0434(5) -0.0030(3) 0.0122(3) 0.0021(3)
Cl5 0.0351(4) 0.0244(4) 0.0419(5) -0.0024(3) 0.0046(4) -0.0087(3)
Cl6 0.0371(5) 0.0240(4) 0.0324(4) -0.0037(3) 0.0046(3) 0.0048(3)
Cl7 0.0385(5) 0.0276(4) 0.0373(4) 0.0012(3) 0.0138(4) -0.0032(3)
N1 0.0307(15) 0.0223(13) 0.0291(14) 0.0020(11) 0.0043(12) 0.0015(12)
N2 0.031(2) 0.034(2) 0.0331(15) -0.0015(13) -0.0010(12) -0.0010(13)
C1 0.047(2) 0.029(2) 0.026(2) -0.0039(14) 0.005(2) 0.005(2)
C2 0.046(2) 0.047(2) 0.035(2) 0.007(2) 0.013(2) 0.007(2)
C3 0.049(2) 0.026(2) 0.039(2) 0.006(2) 0.010(2) 0.009(2)
C4 0.058(3) 0.044(2) 0.047(2) 0.013(2) 0.003(2) 0.011(2)
C5 0.034(2) 0.048(2) 0.049(2) 0.004(2) 0.002(2) 0.004(2)
C6 0.050(3) 0.047(3) 0.073(3) 0.006(2) -0.008(2) -0.007(2)
C7 0.045(2) 0.047(2) 0.038(2) -0.002(2) -0.004(2) -0.003(2)
C8 0.065(3) 0.053(3) 0.042(2) 0.008(2) -0.009(2) -0.003(2)
N3 0.041(2) 0.0235(15) 0.043(2) -0.0064(13) 0.0144(14) -0.0049(13)
C9 0.065(3) 0.029(2) 0.043(2) -0.003(2) 0.021(2) -0.003(2)
C10 0.080(4) 0.043(2) 0.044(2) 0.001(2) 0.009(2) 0.020(2)
C11 0.034(2) 0.037(2) 0.061(3) -0.009(2) 0.008(2) -0.005(2)
C12 0.056(3) 0.040(2) 0.059(3) 0.004(2) -0.002(2) -0.001(2)

loop_
_atom_site_label
_atom_site_type_symbol
_atom_site_fract_x
_atom_site_fract_y
_atom_site_fract_z
_atom_site_U_iso_or_equiv
_atom_site_thermal_displace_type
_atom_site_occupancy
_atom_site_calc_flag
_atom_site_refinement_flags
_atom_site_disorder_group
Mo1 Mo 0.45189(2) 1.21450(2) 0.148298(11) 0.02283(8) Uani 1 d . .
Mo2 Mo 0.50543(2) 0.98856(2) 0.205077(11) 0.02358(9) Uani 1 d . .
Cl1 Cl 0.36119(6) 1.01331(7) 0.12990(4) 0.0297(2) Uani 1 d . .
Cl2 Cl 0.60183(6) 1.09638(8) 0.13351(4) 0.0323(2) Uani 1 d . .
Cl3 Cl 0.49564(7) 1.19062(7) 0.25924(4) 0.0339(2) Uani 1 d . .
Cl4 Cl 0.30297(6) 1.31676(7) 0.16376(4) 0.0322(2) Uani 1 d . .
Cl5 Cl 0.53570(6) 1.41434(7) 0.15422(4) 0.0338(2) Uani 1 d . .
Cl6 Cl 0.53365(6) 0.78347(7) 0.16096(4) 0.0311(2) Uani 1 d . .
Cl7 Cl 0.40728(6) 0.88674(8) 0.27269(4) 0.0337(2) Uani 1 d . .
N1 N 0.4072(2) 1.2451(3) 0.04900(12) 0.0273(6) Uani 1 d . .
H1 H 0.3553(27) 1.2108(35) 0.0434(16) 0.033 Uiso 1 d . .
N2 N 0.6327(2) 0.9325(3) 0.27068(13) 0.0333(6) Uani 1 d . .
H2 H 0.6130(27) 0.8505(39) 0.2701(17) 0.040 Uiso 1 d . .
C1 C 0.4628(3) 1.1707(3) 0.0067(2) 0.0340(8) Uani 1 d . .
H1A H 0.4728(27) 1.0913(37) 0.0265(17) 0.041 Uiso 1 d . .
H1B H 0.4227(27) 1.1570(37) -0.0304(17) 0.041 Uiso 1 d . .
C2 C 0.5579(3) 1.2324(4) -0.0035(2) 0.0417(9) Uani 1 d . .
H2A H 0.6004(32) 1.1692(45) -0.0221(20) 0.063 Uiso 1 d . .
H2B H 0.6015(32) 1.2535(43) 0.0371(21) 0.063 Uiso 1 d . .
H2C H 0.5519(34) 1.2945(45) -0.0248(22) 0.063 Uiso 1 d . .
C3 C 0.3895(3) 1.3804(3) 0.0285(2) 0.0375(8) Uani 1 d . .
H3C H 0.3530(28) 1.4153(37) 0.0598(17) 0.045 Uiso 1 d . .
H3D H 0.4515(30) 1.4157(38) 0.0338(17) 0.045 Uiso 1 d . .
C4 C 0.3341(4) 1.3917(5) -0.0345(2) 0.0502(10) Uani 1 d . .
H4A H 0.2646(37) 1.3501(48) -0.0361(21) 0.075 Uiso 1 d . .
H4B H 0.3668(37) 1.3569(48) -0.0650(22) 0.075 Uiso 1 d . .
H4C H 0.3173(37) 1.4737(51) -0.0413(22) 0.075 Uiso 1 d . .
C5 C 0.7311(3) 0.9482(4) 0.2505(2) 0.0440(9) Uani 1 d . .
H5A H 0.7811(30) 0.8867(40) 0.2785(18) 0.053 Uiso 1 d . .
H5B H 0.7402(30) 0.9310(41) 0.2090(20) 0.053 Uiso 1 d . .
C6 C 0.7689(4) 1.0814(5) 0.2582(2) 0.0576(12) Uani 1 d . .
H6A H 0.7097(38) 1.1502(51) 0.2478(23) 0.086 Uiso 1 d . .
H6B H 0.8268(40) 1.0870(50) 0.2298(23) 0.086 Uiso 1 d . .
H6C H 0.7854(40) 1.0962(54) 0.2970(24) 0.086 Uiso 1 d . .
C7 C 0.6314(3) 0.9590(4) 0.3370(2) 0.0441(9) Uani 1 d . .
H7A H 0.5631(33) 0.9608(41) 0.3432(18) 0.053 Uiso 1 d . .
H7B H 0.6604(31) 1.0392(42) 0.3462(18) 0.053 Uiso 1 d . .
C8 C 0.6843(4) 0.8608(5) 0.3769(2) 0.0546(11) Uani 1 d . .
H8A H 0.6804(37) 0.8859(48) 0.4232(23) 0.082 Uiso 1 d . .
H8B H 0.6629(40) 0.7820(53) 0.3759(24) 0.082 Uiso 1 d . .
H8C H 0.7563(40) 0.8598(50) 0.3750(22) 0.082 Uiso 1 d . .
N3 N 0.3541(2) 0.6046(3) 0.21245(14) 0.0351(7) Uani 1 d . .
H3A H 0.3957(28) 0.6666(40) 0.2107(17) 0.042 Uiso 1 d . .
H3B H 0.3671(29) 0.5410(40) 0.1907(17) 0.042 Uiso 1 d . .
C9 C 0.3552(3) 0.5623(4) 0.2771(2) 0.0444(9) Uani 1 d . .
H9A H 0.3268(30) 0.6281(42) 0.2987(18) 0.053 Uiso 1 d . .
H9B H 0.3149(30) 0.4799(41) 0.2779(18) 0.053 Uiso 1 d . .
C10 C 0.4553(4) 0.5344(4) 0.3057(2) 0.0557(12) Uani 1 d . .
H10A H 0.4566(39) 0.5043(49) 0.3448(25) 0.084 Uiso 1 d . .
H10B H 0.4925(38) 0.6034(54) 0.3057(23) 0.084 Uiso 1 d . .
H10C H 0.4876(37) 0.4617(53) 0.2842(22) 0.084 Uiso 1 d . .
C11 C 0.2570(3) 0.6490(4) 0.1844(2) 0.0440(9) Uani 1 d . .
H11A H 0.2395(30) 0.7205(41) 0.2084(18) 0.053 Uiso 1 d . .
H11B H 0.2109(31) 0.5854(42) 0.1896(18) 0.053 Uiso 1 d . .
C12 C 0.2569(4) 0.6796(4) 0.1182(2) 0.0524(11) Uani 1 d . .
H12A H 0.1990(39) 0.7136(49) 0.1005(23) 0.079 Uiso 1 d . .
H12B H 0.3003(38) 0.7414(52) 0.1119(23) 0.079 Uiso 1 d . .
H12C H 0.2746(37) 0.6187(50) 0.0946(22) 0.079 Uiso 1 d . .
C13 C 0.9079(7) 0.7867(10) -0.0029(4) 0.082(3) Uiso 0.597(8) d PD 1
C14 C 0.9247(7) 0.7607(10) 0.0602(4) 0.061(2) Uiso 0.597(8) d PD 1
H14 H 0.9674(7) 0.6950(10) 0.0765(4) 0.074 Uiso 0.597(8) calc PR 1
C15 C 0.8731(6) 0.8400(8) 0.0973(4) 0.067(2) Uiso 0.597(8) d PD 1
H15 H 0.8798(6) 0.8245(8) 0.1399(4) 0.080 Uiso 0.597(8) calc PR 1
C16 C 0.8156(6) 0.9353(9) 0.0750(4) 0.068(2) Uiso 0.597(8) d PD 1
H16 H 0.7838(6) 0.9876(9) 0.1019(4) 0.081 Uiso 0.597(8) calc PR 1
C17 C 0.8021(7) 0.9582(10) 0.0130(4) 0.074(3) Uiso 0.597(8) d PD 1
H17 H 0.7583(7) 1.0230(10) -0.0032(4) 0.089 Uiso 0.597(8) calc PR 1
C18 C 0.8505(7) 0.8895(10) -0.0236(4) 0.077(3) Uiso 0.597(8) d PD 1
H18 H 0.8458(7) 0.9116(10) -0.0655(4) 0.092 Uiso 0.597(8) calc PR 1
C19 C 0.9548(13) 0.7056(17) -0.0465(8) 0.146(6) Uiso 0.597(8) d PD 1
H19A H 0.9925(13) 0.6376(17) -0.0241(8) 0.218 Uiso 0.597(8) calc PR 1
H19B H 0.9982(13) 0.7584(17) -0.0681(8) 0.218 Uiso 0.597(8) calc PR 1
H19C H 0.9047(13) 0.6673(17) -0.0759(8) 0.218 Uiso 0.597(8) calc PR 1
C13X C 0.8739(12) 0.8861(14) 0.0259(7) 0.094(5) Uiso 0.403(8) d PD 2
C14X C 0.9186(11) 0.8073(13) 0.0706(6) 0.068(4) Uiso 0.403(8) d PD 2
H14X H 0.9204(11) 0.8279(13) 0.1127(6) 0.081 Uiso 0.403(8) calc PR 2
C15X C 0.9629(11) 0.6913(15) 0.0504(7) 0.089(5) Uiso 0.403(8) d PD 2
H15X H 0.9963(11) 0.6368(15) 0.0803(7) 0.107 Uiso 0.403(8) calc PR 2
C16X C 0.9591(14) 0.6584(18) -0.0063(8) 0.117(7) Uiso 0.403(8) d PD 2
H16X H 0.9895(14) 0.5818(18) -0.0175(8) 0.140 Uiso 0.403(8) calc PR 2
C17X C 0.9099(15) 0.7368(18) -0.0511(8) 0.111(7) Uiso 0.403(8) d PD 2
H17X H 0.9099(15) 0.7159(18) -0.0929(8) 0.133 Uiso 0.403(8) calc PR 2
C18X C 0.8628(9) 0.8415(12) -0.0351(5) 0.057(3) Uiso 0.403(8) d PD 2
H18X H 0.8213(9) 0.8865(12) -0.0652(5) 0.069 Uiso 0.403(8) calc PR 2
C19X C 0.8248(17) 1.0109(19) 0.0375(10) 0.132(8) Uiso 0.403(8) d PD 2
H19D H 0.7985(17) 1.0492(19) -0.0015(10) 0.197 Uiso 0.403(8) calc PR 2
H19E H 0.8722(17) 1.0694(19) 0.0592(10) 0.197 Uiso 0.403(8) calc PR 2
H19F H 0.7717(17) 0.9953(19) 0.0623(10) 0.197 Uiso 0.403(8) calc PR 2

loop_
_atom_type_symbol
_atom_type_description
_atom_type_scat_dispersion_real
_atom_type_scat_dispersion_imag
_atom_type_scat_source
C C 0.0033 0.0016 'International Tables Vol C Tables 4.2.6.8 and 6.1.1.4'
H H 0.0000 0.0000 'International Tables Vol C Tables 4.2.6.8 and 6.1.1.4'
N N 0.0061 0.0033 'International Tables Vol C Tables 4.2.6.8 and 6.1.1.4'
Cl Cl 0.1484 0.1585 'International Tables Vol C Tables 4.2.6.8 and 6.1.1.4'
Mo Mo -1.6832 0.6857 'International Tables Vol C Tables 4.2.6.8 and 6.1.1.4'

loop_
_geom_angle_atom_site_label_1
_geom_angle_atom_site_label_2
_geom_angle_atom_site_label_3
_geom_angle
_geom_angle_site_symmetry_1
_geom_angle_site_symmetry_3
_geom_angle_publ_flag
N1 Mo1 Cl4 86.05(8) . . y
N1 Mo1 Cl5 90.34(8) . . y
Cl4 Mo1 Cl5 91.33(4) . . y
N1 Mo1 Cl1 83.23(8) . . y
Cl4 Mo1 Cl1 88.46(4) . . y
Cl5 Mo1 Cl1 173.57(3) . . y
N1 Mo1 Cl3 176.88(7) . . y
Cl4 Mo1 Cl3 91.12(4) . . y
Cl5 Mo1 Cl3 88.42(3) . . y
Cl1 Mo1 Cl3 98.01(3) . . y
N1 Mo1 Cl2 94.74(7) . . y
Cl4 Mo1 Cl2 176.64(3) . . y
Cl5 Mo1 Cl2 91.92(4) . . y
Cl1 Mo1 Cl2 88.40(4) . . y
Cl3 Mo1 Cl2 88.16(3) . . y
N1 Mo1 Mo2 127.14(7) . . y
Cl4 Mo1 Mo2 120.96(3) . . y
Cl5 Mo1 Mo2 128.78(3) . . y
Cl1 Mo1 Mo2 56.20(3) . . y
Cl3 Mo1 Mo2 55.61(2) . . y
Cl2 Mo1 Mo2 56.09(2) . . y
N2 Mo2 Cl7 86.58(8) . . y
N2 Mo2 Cl6 82.85(8) . . y
Cl7 Mo2 Cl6 89.29(3) . . y
N2 Mo2 Cl3 89.63(8) . . y
Cl7 Mo2 Cl3 90.61(3) . . y
Cl6 Mo2 Cl3 172.47(3) . . y
N2 Mo2 Cl2 95.25(8) . . y
Cl7 Mo2 Cl2 178.14(3) . . y
Cl6 Mo2 Cl2 91.24(3) . . y
Cl3 Mo2 Cl2 89.10(3) . . y
N2 Mo2 Cl1 170.76(8) . . y
Cl7 Mo2 Cl1 89.58(4) . . y
Cl6 Mo2 Cl1 88.71(3) . . y
Cl3 Mo2 Cl1 98.82(3) . . y
Cl2 Mo2 Cl1 88.66(3) . . y
N2 Mo2 Mo1 132.67(8) . . y
Cl7 Mo2 Mo1 121.92(3) . . y
Cl6 Mo2 Mo1 129.15(3) . . y
Cl3 Mo2 Mo1 56.64(3) . . y
Cl2 Mo2 Mo1 56.49(2) . . y
Cl1 Mo2 Mo1 56.20(2) . . y
Mo1 Cl1 Mo2 67.60(3) . . y
Mo2 Cl2 Mo1 67.42(3) . . y
Mo2 Cl3 Mo1 67.75(2) . . y
C1 N1 C3 112.4(3) . . n
C1 N1 Mo1 115.8(2) . . n
C3 N1 Mo1 116.7(2) . . n
C1 N1 H1 100.9(26) . . n
C3 N1 H1 105.3(27) . . n
Mo1 N1 H1 103.3(26) . . n
C5 N2 C7 112.9(3) . . n
C5 N2 Mo2 117.3(2) . . n
C7 N2 Mo2 119.4(2) . . n
C5 N2 H2 112.8(24) . . n
C7 N2 H2 98.8(24) . . n
Mo2 N2 H2 91.5(24) . . n
N1 C1 C2 113.2(3) . . n
N1 C1 H1A 103.1(22) . . n
C2 C1 H1A 111.3(24) . . n
N1 C1 H1B 109.1(23) . . n
C2 C1 H1B 111.8(23) . . n
H1A C1 H1B 108.0(32) . . n
C1 C2 H2A 110.1(26) . . n
C1 C2 H2B 112.9(24) . . n
H2A C2 H2B 100.5(33) . . n
C1 C2 H2C 113.7(35) . . n
H2A C2 H2C 108.6(41) . . n
H2B C2 H2C 110.0(42) . . n
N1 C3 C4 113.5(3) . . n
N1 C3 H3C 102.7(23) . . n
C4 C3 H3C 112.0(23) . . n
N1 C3 H3D 102.7(25) . . n
C4 C3 H3D 116.6(24) . . n
H3C C3 H3D 108.1(33) . . n
C3 C4 H4A 111.2(26) . . n
C3 C4 H4B 113.6(31) . . n
H4A C4 H4B 109.6(40) . . n
C3 C4 H4C 108.9(33) . . n
H4A C4 H4C 99.8(42) . . n
H4B C4 H4C 113.0(43) . . n
N2 C5 C6 113.0(4) . . n
N2 C5 H5A 108.1(22) . . n
C6 C5 H5A 107.2(22) . . n
N2 C5 H5B 119.5(25) . . n
C6 C5 H5B 101.5(26) . . n
H5A C5 H5B 106.7(32) . . n
C5 C6 H6A 110.1(27) . . n
C5 C6 H6B 105.1(28) . . n
H6A C6 H6B 115.6(39) . . n
C5 C6 H6C 109.0(38) . . n
H6A C6 H6C 101.3(45) . . n
H6B C6 H6C 115.8(46) . . n
C8 C7 N2 113.1(4) . . n
C8 C7 H7A 110.5(25) . . n
N2 C7 H7A 105.4(24) . . n
C8 C7 H7B 108.5(26) . . n
N2 C7 H7B 108.8(25) . . n
H7A C7 H7B 110.6(36) . . n
C7 C8 H8A 108.9(28) . . n
C7 C8 H8B 119.4(37) . . n
H8A C8 H8B 101.7(43) . . n
C7 C8 H8C 113.9(30) . . n
H8A C8 H8C 101.8(39) . . n
H8B C8 H8C 108.9(47) . . n
C11 N3 C9 113.5(3) . . n
C11 N3 H3A 108.6(25) . . n
C9 N3 H3A 109.3(25) . . n
C11 N3 H3B 104.4(27) . . n
C9 N3 H3B 109.2(26) . . n
H3A N3 H3B 111.7(36) . . n
C10 C9 N3 111.8(3) . . n
C10 C9 H9A 110.5(25) . . n
N3 C9 H9A 107.9(25) . . n
C10 C9 H9B 108.1(23) . . n
N3 C9 H9B 108.6(23) . . n
H9A C9 H9B 109.9(33) . . n
C9 C10 H10A 112.5(35) . . n
C9 C10 H10B 110.8(35) . . n
H10A C10 H10B 109.3(45) . . n
C9 C10 H10C 112.6(28) . . n
H10A C10 H10C 102.7(41) . . n
H10B C10 H10C 108.6(42) . . n
N3 C11 C12 111.8(3) . . n
N3 C11 H11A 106.6(25) . . n
C12 C11 H11A 113.5(25) . . n
N3 C11 H11B 108.8(26) . . n
C12 C11 H11B 110.4(25) . . n
H11A C11 H11B 105.3(33) . . n
C11 C12 H12A 113.6(32) . . n
C11 C12 H12B 112.2(33) . . n
H12A C12 H12B 102.8(43) . . n
C11 C12 H12C 117.2(33) . . n
H12A C12 H12C 108.4(45) . . n
H12B C12 H12C 100.9(44) . . n
C18 C13 C14 119.9(9) . . n
C18 C13 C19 120.4(11) . . n
C14 C13 C19 119.7(10) . . n
C13 C14 C15 115.0(8) . . n
C13 C14 H14 122.5(6) . . n
C15 C14 H14 122.5(5) . . n
C16 C15 C14 122.9(8) . . n
C16 C15 H15 118.5(5) . . n
C14 C15 H15 118.5(5) . . n
C15 C16 C17 120.1(9) . . n
C15 C16 H16 120.0(5) . . n
C17 C16 H16 120.0(6) . . n
C18 C17 C16 119.5(9) . . n
C18 C17 H17 120.2(6) . . n
C16 C17 H17 120.2(6) . . n
C17 C18 C13 122.2(9) . . n
C17 C18 H18 118.9(6) . . n
C13 C18 H18 118.9(6) . . n
C13 C19 H19A 109.5(8) . . n
C13 C19 H19B 109.5(8) . . n
H19A C19 H19B 109.5 . . n
C13 C19 H19C 109.5(8) . . n
H19A C19 H19C 109.5 . . n
H19B C19 H19C 109.5 . . n
C14X C13X C18X 118.5(12) . . n
C14X C13X C19X 124.7(14) . . n
C18X C13X C19X 116.4(13) . . n
C13X C14X C15X 116.6(12) . . n
C13X C14X H14X 121.7(8) . . n
C15X C14X H14X 121.7(7) . . n
C16X C15X C14X 123.3(14) . . n
C16X C15X H15X 118.4(10) . . n
C14X C15X H15X 118.4(7) . . n
C15X C16X C17X 119.4(16) . . n
C15X C16X H16X 120.3(10) . . n
C17X C16X H16X 120.3(11) . . n
C18X C17X C16X 120.3(16) . . n
C18X C17X H17X 119.9(9) . . n
C16X C17X H17X 119.9(11) . . n
C17X C18X C13X 121.0(13) . . n
C17X C18X H18X 119.5(9) . . n
C13X C18X H18X 119.5(8) . . n
C13X C19X H19D 109.5(10) . . n
C13X C19X H19E 109.5(11) . . n
H19D C19X H19E 109.5 . . n
C13X C19X H19F 109.5(11) . . n
H19D C19X H19F 109.5 . . n
H19E C19X H19F 109.5 . . n

loop_
_geom_bond_atom_site_label_1
_geom_bond_atom_site_label_2
_geom_bond_distance
_geom_bond_site_symmetry_2
_geom_bond_publ_flag
Mo1 N1 2.232(3) . y
Mo1 Cl4 2.3820(11) . y
Mo1 Cl5 2.3849(11) . y
Mo1 Cl1 2.4581(11) . y
Mo1 Cl3 2.4679(9) . y
Mo1 Cl2 2.4695(11) . y
Mo1 Mo2 2.7348(9) . y
Mo2 N2 2.226(3) . y
Mo2 Cl7 2.3836(9) . y
Mo2 Cl6 2.4047(11) . y
Mo2 Cl3 2.4382(11) . y
Mo2 Cl2 2.4580(9) . y
Mo2 Cl1 2.4581(11) . y
N1 C1 1.496(4) . n
N1 C3 1.496(4) . n
N1 H1 0.80(4) . n
N2 C5 1.491(5) . n
N2 C7 1.493(5) . n
N2 H2 0.90(4) . n
C1 C2 1.507(6) . n
C1 H1A 0.94(4) . n
C1 H1B 0.95(4) . n
C2 H2A 1.00(5) . n
C2 H2B 1.04(4) . n
C2 H2C 0.80(5) . n
C3 C4 1.513(6) . n
C3 H3C 0.97(4) . n
C3 H3D 0.93(4) . n
C4 H4A 1.05(5) . n
C4 H4B 0.93(5) . n
C4 H4C 0.90(5) . n
C5 C6 1.491(6) . n
C5 H5A 1.08(4) . n
C5 H5B 0.96(4) . n
C6 H6A 1.09(5) . n
C6 H6B 1.08(5) . n
C6 H6C 0.87(5) . n
C7 C8 1.488(6) . n
C7 H7A 0.97(4) . n
C7 H7B 0.94(4) . n
C8 H8A 1.06(5) . n
C8 H8B 0.87(5) . n
C8 H8C 1.00(5) . n
N3 C11 1.487(5) . n
N3 C9 1.493(5) . n
N3 H3A 0.87(4) . n
N3 H3B 0.85(4) . n
C9 C10 1.483(7) . n
C9 H9A 0.95(4) . n
C9 H9B 1.03(4) . n
C10 H10A 0.92(5) . n
C10 H10B 0.89(5) . n
C10 H10C 1.03(5) . n
C11 C12 1.497(6) . n
C11 H11A 0.96(4) . n
C11 H11B 0.94(4) . n
C12 H12A 0.92(5) . n
C12 H12B 0.90(5) . n
C12 H12C 0.88(5) . n
C13 C18 1.382(12) . n
C13 C14 1.412(12) . n
C13 C19 1.49(2) . n
C14 C15 1.416(13) . n
C14 H14 0.95 . n
C15 C16 1.333(11) . n
C15 H15 0.95 . n
C16 C17 1.382(12) . n
C16 H16 0.95 . n
C17 C18 1.321(13) . n
C17 H17 0.95 . n
C18 H18 0.95 . n
C19 H19A 0.98 . n
C19 H19B 0.98 . n
C19 H19C 0.98 . n
C13X C14X 1.38(2) . n
C13X C18X 1.42(2) . n
C13X C19X 1.51(2) . n
C14X C15X 1.45(2) . n
C14X H14X 0.95 . n
C15X C16X 1.29(2) . n
C15X H15X 0.95 . n
C16X C17X 1.40(2) . n
C16X H16X 0.95 . n
C17X C18X 1.34(2) . n
C17X H17X 0.95 . n
C18X H18X 0.95 . n
C19X H19D 0.98 . n
C19X H19E 0.98 . n
C19X H19F 0.98 . n

loop_
_geom_torsion_atom_site_label_1
_geom_torsion_atom_site_label_2
_geom_torsion_atom_site_label_3
_geom_torsion_atom_site_label_4
_geom_torsion
_geom_torsion_site_symmetry_1
_geom_torsion_site_symmetry_2
_geom_torsion_site_symmetry_3
_geom_torsion_site_symmetry_4
_geom_torsion_publ_flag
N1 Mo1 Mo2 N2 129.95(14) . . . . n
